data_7028095
loop_
_publ_author_name
'Conway, Stephen L. J.'
'Dijkstra, Tessa'
'Doerrer, Linda H.'
'Green, Jennifer C.'
'Green, Malcolm L. H.'
'Stephens, Adam H. H.'

_publ_section_title
;
 Studies of ansa-bis(cyclopentadienyl)tungsten derivatives
;
_journal_issue 16
_journal_name_full 'Journal of the Chemical Society, Dalton Transactions'
_journal_page_first 2689
_journal_paper_doi 10.1039/a803076f
_journal_year 1998
_chemical_compound_source
;
?
;
_chemical_formula_moiety ' C18 H26 W1 '
_chemical_formula_sum 'C18 H26 W'
_chemical_formula_weight 426.26
_chemical_melting_point ?
_space_group_IT_number 14
_symmetry_cell_setting monoclinic
_symmetry_space_group_name_Hall '-P 2ybc'
_symmetry_space_group_name_H-M 'P 1 21/c 1'
_atom_sites_solution_hydrogens geom
_atom_sites_solution_primary direct
_cell_angle_alpha 90.
_cell_angle_beta 105.04(2)
_cell_angle_gamma 90.
_cell_formula_units_Z 4
_cell_length_a 9.350(3)
_cell_length_b 13.145(3)
_cell_length_c 12.739(4)
_cell_measurement_reflns_used 0
_cell_measurement_temperature 0
_cell_measurement_theta_max 0
_cell_measurement_theta_min 0
_cell_volume 1512.1(8)
_computing_cell_refinement
;
DIP2000 software 'DENZO' (Otwinowski & Minor, 1996)
;
_computing_data_collection 'DIP2000 software Xpress (MAC Science, 1989)'
_computing_data_reduction
;
DIP2000 software 'DENZO' (Otwinowski & Minor, 1996)
;
_computing_molecular_graphics
;
 CAMERON (Watkin, Prout & Pearce,  1996)
;
_computing_publication_material
;
CRYSTALS Issue 10 (Watkin, Prout, Carruthers & Betteridge, 1996)
;
_computing_structure_refinement
;
CRYSTALS Issue 10 (Watkin, Prout, Carruthers & Betteridge, 1996)
;
_computing_structure_solution 'SIR92 (Giacovazzo et al, 1992)'
_diffrn_ambient_temperature 125
_diffrn_measurement_device_type '  Enraf-nonius DIP2000 '
_diffrn_measurement_method \w/2\q
_diffrn_radiation_monochromator graphite
_diffrn_radiation_type 'Mo K\a'
_diffrn_radiation_wavelength 0.71073
_diffrn_reflns_av_R_equivalents 0.00
_diffrn_reflns_limit_h_max 11
_diffrn_reflns_limit_h_min -11
_diffrn_reflns_limit_k_max 16
_diffrn_reflns_limit_k_min 0
_diffrn_reflns_limit_l_max 15
_diffrn_reflns_limit_l_min 0
_diffrn_reflns_number 3097
_diffrn_reflns_theta_max 0.00
_diffrn_reflns_theta_min 0.00
_diffrn_standards_decay_% 0.00
_diffrn_standards_interval_count 0
_diffrn_standards_interval_time 0
_diffrn_standards_number 0
_exptl_absorpt_coefficient_mu 7.79
_exptl_absorpt_correction_T_max 1.00
_exptl_absorpt_correction_T_min 0.93
_exptl_absorpt_correction_type refdelf
_exptl_absorpt_process_details 'refined from delta-F (Walker & Stuart , 1983)'
_exptl_crystal_colour ' none '
_exptl_crystal_density_diffrn 1.87
_exptl_crystal_density_meas ?
_exptl_crystal_description ' box '
_exptl_crystal_F_000 826.67
_exptl_crystal_size_max 0.35
_exptl_crystal_size_mid 0.35
_exptl_crystal_size_min 0.3
_refine_diff_density_max 0.93
_refine_diff_density_min -0.59
_refine_ls_extinction_coef 97.1(43)
_refine_ls_extinction_method 'Larson 1970 Crystallographic Computing eq 22'
_refine_ls_goodness_of_fit_obs 0.8041
_refine_ls_hydrogen_treatment noref
_refine_ls_matrix_type full
_refine_ls_number_parameters 173
_refine_ls_number_reflns 2860
_refine_ls_R_factor_obs 0.0198
_refine_ls_shift/su_max 0.033162
_refine_ls_structure_factor_coef F
_refine_ls_weighting_details
;
 Chebychev polynomial with   3 parameters (Carruthers & Watkin, 1979)
 2.32 0.530 1.82
;
_refine_ls_weighting_scheme calc
_refine_ls_wR_factor_obs 0.0263
_reflns_limit_h_max 11
_reflns_limit_h_min -11
_reflns_limit_k_max 16
_reflns_limit_k_min 0
_reflns_limit_l_max 15
_reflns_limit_l_min 0
_reflns_number_observed 2860
_reflns_number_total 3097
_reflns_observed_criterion >3.00\s(I)
_cod_data_source_file f803076sup1.cif
_cod_data_source_block CRYSTALS2_cif
_cod_depositor_comments
;
The following automatic conversions were performed:

'_chemical_melting_point' value 'not measured' was changed to '?' -
the value is undefined or not given.

'_symmetry_cell_setting' value
'Monoclinic ' changed to 'monoclinic' according to
/home/saulius/struct/CIF-dictionaries/cif_core.dic dictionary named
'cif_core.dic' version 2.4.2 from 2011-04-26.

Automatic conversion script
Id: cif_fix_values 1891 2012-01-12 08:04:46Z andrius 

The following automatic conversions were performed:

'_exptl_crystal_density_meas' value 'not measured' was changed to '?'
- the value is perceived as not measured.

Automatic conversion script
Id: cif_fix_values 3008 2015-01-20 13:52:24Z robertas 

The following automatic conversions were performed:

data name '_diffrn_measurement_device-type' was replaced with
'_diffrn_measurement_device_type' as specified in the replacement
file 'data/replacement-values/replacement_tags.lst'.

Automatic conversion script
Id: cif_correct_tags 9268 2022-04-12 08:56:07Z antanas 
;
_cod_original_cell_volume 1512.0
_cod_original_sg_symbol_H-M 'P 1 21/c 1 '
_cod_original_formula_sum ' C18 H26 W1 '
_cod_database_code 7028095
_publ_section_figure_synopsis
;
?
;

loop_
_symmetry_equiv_pos_as_xyz
x,y,z
-x,-y,-z
-x,y+1/2,-z+1/2
x,-y+1/2,z+1/2

loop_
_atom_site_aniso_label
_atom_site_aniso_U_11
_atom_site_aniso_U_22
_atom_site_aniso_U_33
_atom_site_aniso_U_23
_atom_site_aniso_U_13
_atom_site_aniso_U_12
W1 0.0109(1) 0.0106(1) 0.0159(1) -0.00102(3) 0.00351(6) -0.00046(3
C1 0.0127(12) 0.0161(13) 0.0223(13) -0.0023(9) 0.0022(11) -0.0022(9)
C2 0.0169(11) 0.0163(14) 0.0233(12) -0.005(1) 0.0033(9) -0.003(1)
C3 0.0212(12) 0.0191(14) 0.0296(14) -0.0108(11) -0.000(1) 0.003(1)
C4 0.0236(13) 0.0141(12) 0.0302(14) 0.001(1) -0.003(1) -0.003(1)
C5 0.0171(11) 0.0192(14) 0.0270(13) -0.0019(11) 0.004(1) -0.007(1)
C6 0.0171(11) 0.0114(11) 0.0205(12) -0.0023(9) 0.0051(9) -0.0015(9)
C7 0.0253(12) 0.0118(12) 0.0205(12) -0.0036(9) 0.007(1) -0.0000(9)
C8 0.0269(13) 0.0170(13) 0.0215(13) -0.005(1) -0.002(1) -0.002(1)
C9 0.0159(11) 0.0199(13) 0.0325(14) -0.0050(11) 0.002(1) -0.006(1)
C10 0.0218(12) 0.0129(13) 0.0227(12) -0.0006(9) 0.008(1) -0.0049(9)
C21 0.0181(11) 0.0133(12) 0.0268(12) -0.000(1) 0.0049(9) 0.0012(9)
C22 0.0181(11) 0.0135(12) 0.0216(12) 0.0002(9) 0.0038(9) -0.0004(9)
C23 0.0210(12) 0.0249(16) 0.0459(16) -0.0033(13) 0.0171(12) -0.0018(11
C24 0.0222(13) 0.0237(15) 0.0379(15) 0.0007(12) -0.0058(12) 0.0025(11
C25 0.0259(12) 0.0167(13) 0.0337(14) -0.0018(11) 0.0045(11) 0.005(1)
C26 0.0264(13) 0.0238(15) 0.0252(13) 0.0041(11) 0.004(1) 0.001(1)
C31 0.0168(11) 0.0272(15) 0.0353(14) -0.0057(12) 0.010(1) 0.004(1)
C32 0.0214(12) 0.0250(15) 0.0267(13) 0.0057(11) 0.002(1) 0.0026(11

loop_
_atom_site_label
_atom_site_fract_x
_atom_site_fract_y
_atom_site_fract_z
_atom_site_U_iso_or_equiv
_atom_site_occupancy
_atom_site_thermal_displace_type
W1 0.61592(1) 0.260907(9) 0.083410(7) 0.0124 1.0000 Uani
C1 0.8524(3) 0.26468(19) 0.1803(2) 0.0175 1.0000 Uani
C2 0.7684(3) 0.3019(2) 0.2523(2) 0.0192 1.0000 Uani
C3 0.7025(3) 0.3946(2) 0.2089(2) 0.0245 1.0000 Uani
C4 0.7410(3) 0.4165(2) 0.1123(2) 0.0244 1.0000 Uani
C5 0.8358(3) 0.3374(2) 0.0924(2) 0.0214 1.0000 Uani
C6 0.6986(3) 0.10090(19) 0.1137(2) 0.0163 1.0000 Uani
C7 0.6676(3) 0.1174(2) -0.0020(2) 0.0190 1.0000 Uani
C8 0.5122(3) 0.1309(2) -0.0415(2) 0.0233 1.0000 Uani
C9 0.4470(3) 0.1260(2) 0.0452(2) 0.0235 1.0000 Uani
C10 0.5597(3) 0.1076(2) 0.1430(2) 0.0188 1.0000 Uani
C21 0.9522(3) 0.1709(2) 0.1964(2) 0.0196 1.0000 Uani
C22 0.8487(3) 0.07460(19) 0.19092(19) 0.0180 1.0000 Uani
C23 1.0376(3) 0.1682(2) 0.1084(3) 0.0291 1.0000 Uani
C24 1.0703(3) 0.1802(2) 0.3067(2) 0.0305 1.0000 Uani
C25 0.9088(3) -0.0208(2) 0.1475(2) 0.0260 1.0000 Uani
C26 0.8277(3) 0.0457(2) 0.3028(2) 0.0257 1.0000 Uani
C31 0.4090(3) 0.3275(2) 0.1137(2) 0.0258 1.0000 Uani
C32 0.5157(3) 0.3419(2) -0.0733(2) 0.0252 1.0000 Uani
H21 0.7583 0.2681 0.3203 0.0190 1.0000 Uiso
H31 0.6376 0.4376 0.2419 0.0233 1.0000 Uiso
H41 0.7075 0.4774 0.0651 0.0212 1.0000 Uiso
H51 0.8815 0.3333 0.0297 0.0196 1.0000 Uiso
H71 0.7426 0.1199 -0.0458 0.0177 1.0000 Uiso
H81 0.4585 0.1421 -0.1193 0.0211 1.0000 Uiso
H91 0.3385 0.1338 0.0395 0.0209 1.0000 Uiso
H101 0.5452 0.1012 0.2180 0.0185 1.0000 Uiso
H231 1.1035 0.1065 0.1194 0.0288 1.0000 Uiso
H232 1.1010 0.2306 0.1144 0.0288 1.0000 Uiso
H233 0.9672 0.1653 0.0350 0.0288 1.0000 Uiso
H241 1.1362 0.1193 0.3188 0.0263 1.0000 Uiso
H242 1.1309 0.2430 0.3071 0.0263 1.0000 Uiso
H243 1.0197 0.1850 0.3674 0.0263 1.0000 Uiso
H251 1.0076 -0.0393 0.1966 0.0247 1.0000 Uiso
H252 0.9216 -0.0066 0.0726 0.0247 1.0000 Uiso
H253 0.8386 -0.0786 0.1432 0.0247 1.0000 Uiso
H261 0.9257 0.0284 0.3535 0.0247 1.0000 Uiso
H262 0.7827 0.1042 0.3334 0.0247 1.0000 Uiso
H263 0.7602 -0.0147 0.2954 0.0247 1.0000 Uiso
H311 0.3233 0.3102 0.0525 0.0600 1.0000 Uiso
H312 0.4194 0.4025 0.1200 0.0600 1.0000 Uiso
H313 0.3939 0.2995 0.1821 0.0600 1.0000 Uiso
H321 0.4907 0.4127 -0.0579 0.0600 1.0000 Uiso
H322 0.5875 0.3431 -0.1185 0.0600 1.0000 Uiso
H323 0.4246 0.3062 -0.1132 0.0600 1.0000 Uiso

loop_
_atom_type_symbol
_atom_type_scat_dispersion_real
_atom_type_scat_dispersion_imag
_atom_type_scat_Cromer_Mann_a1
_atom_type_scat_Cromer_Mann_b1
_atom_type_scat_Cromer_Mann_a2
_atom_type_scat_Cromer_Mann_b2
_atom_type_scat_Cromer_Mann_a3
_atom_type_scat_Cromer_Mann_b3
_atom_type_scat_Cromer_Mann_a4
_atom_type_scat_Cromer_Mann_b4
_atom_type_scat_Cromer_Mann_c
_atom_type_scat_source
'W   ' -1.4210 6.8720 29.0818 1.7203 15.4300 9.2259 14.4327 0.3217 5.1198 57.0560 9.8875 International_Tables_Vol_IV_Table_2.2B
'C   ' 0.0020 0.0020 2.3100 20.8439 1.0200 10.2075 1.5886 0.5687 0.8650 51.6512 0.2156 International_Tables_Vol_IV_Table_2.2B
'H   ' 0.0000 0.0000 0.4930 10.5109 0.3229 26.1257 0.1402 3.1424 0.0408 57.7997 0.0030 International_Tables_Vol_IV_Table_2.2B

loop_
_geom_angle_atom_site_label_1
_geom_angle_atom_site_label_2
_geom_angle_atom_site_label_3
_geom_angle
_geom_angle_publ_flag
C1 W1 C2 36.8(1) yes
C1 W1 C3 59.74(9) yes
C2 W1 C3 35.04(9) yes
C1 W1 C4 60.71(9) yes
C2 W1 C4 59.17(9) yes
C3 W1 C4 34.5(1) yes
C1 W1 C5 37.6(1) yes
C2 W1 C5 61.14(9) yes
C3 W1 C5 59.3(1) yes
C4 W1 C5 36.2(1) yes
C1 W1 C6 71.21(9) yes
C2 W1 C6 87.51(9) yes
C3 W1 C6 122.5(1) yes
C4 W1 C6 131.17(9) yes
C5 W1 C6 98.1(1) yes
C1 W1 C7 88.86(9) yes
C2 W1 C7 118.55(9) yes
C3 W1 C7 148.52(9) yes
C4 W1 C7 129.5(1) yes
C5 W1 C7 95.1(1) yes
C1 W1 C8 124.2(1) yes
C2 W1 C8 147.1(1) yes
C3 W1 C8 175.89(9) yes
C4 W1 C8 147.1(1) yes
C5 W1 C8 124.3(1) yes
C1 W1 C9 130.48(9) yes
C2 W1 C9 126.1(1) yes
C3 W1 C9 142.7(1) yes
C4 W1 C9 168.2(1) yes
C5 W1 C9 154.4(1) yes
C1 W1 C10 96.74(9) yes
C2 W1 C10 92.08(9) yes
C3 W1 C10 120.1(1) yes
C4 W1 C10 151.25(9) yes
C5 W1 C10 131.7(1) yes
C1 W1 C31 132.01(11) yes
C2 W1 C31 95.75(9) yes
C3 W1 C31 75.8(1) yes
C4 W1 C31 92.87(11) yes
C5 W1 C31 128.99(12) yes
C1 W1 C32 127.3(1) yes
C2 W1 C32 137.0(1) yes
C3 W1 C32 103.8(1) yes
C4 W1 C32 78.5(1) yes
C5 W1 C32 89.9(1) yes
C6 W1 C7 37.13(9) yes
C6 W1 C8 60.02(9) yes
C7 W1 C8 35.48(9) yes
C6 W1 C9 60.57(9) yes
C7 W1 C9 59.45(9) yes
C8 W1 C9 34.5(1) yes
C6 W1 C10 37.42(9) yes
C7 W1 C10 61.46(9) yes
C8 W1 C10 59.45(9) yes
C9 W1 C10 36.10(9) yes
C6 W1 C31 127.6(1) yes
C7 W1 C31 134.4(1) yes
C8 W1 C31 100.1(1) yes
C9 W1 C31 76.5(1) yes
C10 W1 C31 90.2(1) yes
C6 W1 C32 130.2(1) yes
C7 W1 C32 93.4(1) yes
C8 W1 C32 75.0(1) yes
C9 W1 C32 94.1(1) yes
C10 W1 C32 129.9(1) yes
C31 W1 C32 77.76(11) yes
W1 C1 C2 74.59(16) yes
W1 C1 C5 72.28(15) yes
C2 C1 C5 107.5(2) yes
W1 C1 C21 122.58(16) yes
C2 C1 C21 127.1(2) yes
C5 C1 C21 125.2(3) yes
W1 C2 C1 68.60(15) yes
W1 C2 C3 74.68(15) yes
C1 C2 C3 107.4(2) yes
W1 C2 H21 121.84(18) no
C1 C2 H21 126.3(3) no
C3 C2 H21 126.3(3) no
W1 C3 C2 70.28(15) yes
W1 C3 C4 71.36(15) yes
C2 C3 C4 109.6(2) yes
W1 C3 H31 124.41(19) no
C2 C3 H31 125.1(3) no
C4 C3 H31 125.3(3) no
W1 C4 C3 74.10(16) yes
W1 C4 C5 69.14(14) yes
C3 C4 C5 108.6(2) yes
W1 C4 H41 122.62(19) no
C3 C4 H41 125.5(3) no
C5 C4 H41 125.9(3) no
W1 C5 C1 70.15(15) yes
W1 C5 C4 74.68(14) yes
C1 C5 C4 106.9(2) yes
W1 C5 H51 120.38(19) no
C1 C5 H51 126.7(3) no
C4 C5 H51 126.4(3) no
W1 C6 C7 73.38(15) yes
W1 C6 C10 72.17(15) yes
C7 C6 C10 107.4(2) yes
W1 C6 C22 122.76(16) yes
C7 C6 C22 126.7(2) yes
C10 C6 C22 125.8(2) yes
W1 C7 C6 69.49(14) yes
W1 C7 C8 75.07(15) yes
C6 C7 C8 107.2(2) yes
W1 C7 H71 120.0(2) no
C6 C7 H71 126.1(2) no
C8 C7 H71 126.7(2) no
W1 C8 C7 69.45(14) yes
W1 C8 C9 71.81(15) yes
C7 C8 C9 109.4(2) yes
W1 C8 H81 125.0(2) no
C7 C8 H81 125.0(3) no
C9 C8 H81 125.6(3) no
W1 C9 C8 73.71(15) yes
W1 C9 C10 69.00(14) yes
C8 C9 C10 108.9(2) yes
W1 C9 H91 123.6(2) no
C8 C9 H91 125.4(3) no
C10 C9 H91 125.7(3) no
W1 C10 C6 70.41(14) yes
W1 C10 C9 74.90(15) yes
C6 C10 C9 107.1(2) yes
W1 C10 H101 119.65(19) no
C6 C10 H101 126.4(2) no
C9 C10 H101 126.4(2) no
C1 C21 C22 107.13(19) yes
C1 C21 C23 109.6(2) yes
C22 C21 C23 112.1(2) yes
C1 C21 C24 109.0(2) yes
C22 C21 C24 112.7(2) yes
C23 C21 C24 106.3(2) yes
C6 C22 C21 107.20(19) yes
C6 C22 C25 108.3(2) yes
C21 C22 C25 113.1(2) yes
C6 C22 C26 109.6(2) yes
C21 C22 C26 112.4(2) yes
C25 C22 C26 106.2(2) yes
C21 C23 H231 109.4(3) no
C21 C23 H232 109.5(3) no
H231 C23 H232 108.7(2) no
C21 C23 H233 110.2(2) no
H231 C23 H233 109.4(3) no
H232 C23 H233 109.7(3) no
C21 C24 H241 110.1(3) no
C21 C24 H242 109.8(3) no
H241 C24 H242 109.5(3) no
C21 C24 H243 109.6(2) no
H241 C24 H243 109.1(3) no
H242 C24 H243 108.8(3) no
C22 C25 H251 109.8(2) no
C22 C25 H252 109.5(2) no
H251 C25 H252 108.6(3) no
C22 C25 H253 110.2(2) no
H251 C25 H253 109.7(3) no
H252 C25 H253 109.1(3) no
C22 C26 H261 109.8(2) no
C22 C26 H262 109.8(2) no
H261 C26 H262 109.2(3) no
C22 C26 H263 109.7(2) no
H261 C26 H263 109.2(3) no
H262 C26 H263 109.0(3) no
W1 C31 H311 109.50(19) no
W1 C31 H312 109.34(18) no
H311 C31 H312 109.5(3) no
W1 C31 H313 109.4(2) no
H311 C31 H313 109.7(3) no
H312 C31 H313 109.4(3) no
W1 C32 H321 109.6(2) no
W1 C32 H322 109.58(19) no
H321 C32 H322 109.3(3) no
W1 C32 H323 109.6(2) no
H321 C32 H323 109.4(3) no
H322 C32 H323 109.3(3) no

loop_
_geom_bond_atom_site_label_1
_geom_bond_atom_site_label_2
_geom_bond_distance
_geom_bond_publ_flag
W1 C1 2.236(3) yes
W1 C2 2.315(2) yes
W1 C3 2.372(3) yes
W1 C4 2.337(3) yes
W1 C5 2.264(2) yes
W1 C6 2.240(2) yes
W1 C7 2.291(3) yes
W1 C8 2.365(3) yes
W1 C9 2.340(3) yes
W1 C10 2.263(3) yes
W1 C31 2.246(2) yes
W1 C32 2.242(3) yes
C1 C2 1.439(4) yes
C1 C5 1.449(4) yes
C1 C21 1.527(4) yes
C2 C3 1.412(4) yes
C2 H21 1.000(3) no
C3 C4 1.398(4) yes
C3 H31 0.999(3) no
C4 C5 1.430(4) yes
C4 H41 1.002(3) no
C5 H51 1.001(3) no
C6 C7 1.443(3) yes
C6 C10 1.445(3) yes
C6 C22 1.530(3) yes
C7 C8 1.420(4) yes
C7 H71 1.003(2) no
C8 C9 1.395(4) yes
C8 H81 0.999(3) no
C9 C10 1.428(4) yes
C9 H91 1.003(3) no
C10 H101 1.003(2) no
C21 C22 1.584(3) yes
C21 C23 1.537(4) yes
C21 C24 1.550(3) yes
C22 C25 1.535(4) yes
C22 C26 1.536(4) yes
C23 H231 1.007(3) no
C23 H232 1.003(3) no
C23 H233 0.994(3) no
C24 H241 0.998(3) no
C24 H242 1.002(3) no
C24 H243 1.007(3) no
C25 H251 1.001(3) no
C25 H252 1.009(3) no
C25 H253 0.996(3) no
C26 H261 1.000(3) no
C26 H262 1.003(3) no
C26 H263 1.003(3) no
C31 H311 0.988(3) no
C31 H312 0.991(3) no
C31 H313 0.990(3) no
C32 H321 0.991(3) no
C32 H322 0.991(3) no
C32 H323 0.990(3) no
